data_7211078
loop_
_publ_author_name
'Gee, William J.'
'Moubaraki, Boujemaa'
'Murray, Keith S.'
'Batten, Stuart R.'

_publ_section_title
;
 Coordination polymers of a dipyridylazacrown ligand: structural, thermal
 and spectroscopic properties
;
_journal_issue 45
_journal_name_full CrystEngComm
_journal_page_first 9655
_journal_paper_doi 10.1039/c3ce41202d
_journal_volume 15
_journal_year 2013
_chemical_formula_moiety 'C49 H72 Cu N9 O8 S, C N S'
_chemical_formula_sum 'C50 H72 Cu N10 O8 S2'
_chemical_formula_weight 1068.84
_chemical_name_systematic
; 
 ? 
;
_space_group_IT_number 75
_symmetry_cell_setting tetragonal
_symmetry_space_group_name_Hall 'P 4'
_symmetry_space_group_name_H-M 'P 4'
_atom_sites_solution_hydrogens geom
_atom_sites_solution_primary direct
_atom_sites_solution_secondary difmap
_audit_creation_method SHELXL-97
_cell_angle_alpha 90.00
_cell_angle_beta 90.00
_cell_angle_gamma 90.00
_cell_formula_units_Z 2
_cell_length_a 16.366(2)
_cell_length_b 16.366(2)
_cell_length_c 10.158(2)
_cell_measurement_reflns_used 47462
_cell_measurement_temperature 123(2)
_cell_measurement_theta_max 31.41
_cell_measurement_theta_min 1.24
_cell_volume 2720.8(7)
_computing_cell_refinement 'XDS (Kabsch, 1993)'
_computing_data_collection 'Blu-Ice (McPhillips et al, 2002)'
_computing_data_reduction 'XDS (Kabsch, 1993)'
_computing_molecular_graphics X-SEED
_computing_publication_material 'XCIF V6.12 (BrukerAXS, 2001).'
_computing_structure_refinement 'SHELXL-97 (Sheldrick, 1997)'
_computing_structure_solution 'SHELXS-97 (Sheldrick, 1990)'
_diffrn_ambient_temperature 123(2)
_diffrn_detector_area_resol_mean none
_diffrn_measured_fraction_theta_full 0.933
_diffrn_measured_fraction_theta_max 0.933
_diffrn_measurement_device_type 'ADSC Quantum 210r'
_diffrn_measurement_method 'scans in phi'
_diffrn_radiation_monochromator silicon
_diffrn_radiation_source 'Australian synchrotron MX1'
_diffrn_radiation_type synchrotron
_diffrn_radiation_wavelength 0.710698
_diffrn_reflns_av_R_equivalents 0.2118
_diffrn_reflns_av_sigmaI/netI 0.1244
_diffrn_reflns_limit_h_max 23
_diffrn_reflns_limit_h_min -23
_diffrn_reflns_limit_k_max 23
_diffrn_reflns_limit_k_min -23
_diffrn_reflns_limit_l_max 14
_diffrn_reflns_limit_l_min -14
_diffrn_reflns_number 47462
_diffrn_reflns_theta_full 31.41
_diffrn_reflns_theta_max 31.41
_diffrn_reflns_theta_min 1.24
_diffrn_standards_decay_% none
_diffrn_standards_interval_count none
_diffrn_standards_interval_time none
_diffrn_standards_number 0
_exptl_absorpt_coefficient_mu 0.538
_exptl_absorpt_correction_type none
_exptl_absorpt_process_details none
_exptl_crystal_colour blue
_exptl_crystal_density_diffrn 1.305
_exptl_crystal_density_method 'not measured'
_exptl_crystal_description prismatic
_exptl_crystal_F_000 1134
_exptl_crystal_size_max 0.01
_exptl_crystal_size_mid 0.01
_exptl_crystal_size_min 0.01
_refine_diff_density_max 1.438
_refine_diff_density_min -1.651
_refine_diff_density_rms 0.152
_refine_ls_abs_structure_details 'Flack H D (1983), Acta Cryst. A39, 876-881'
_refine_ls_abs_structure_Flack 0.47(5)
_refine_ls_extinction_method none
_refine_ls_goodness_of_fit_ref 1.550
_refine_ls_hydrogen_treatment constr
_refine_ls_matrix_type full
_refine_ls_number_parameters 249
_refine_ls_number_reflns 8316
_refine_ls_number_restraints 37
_refine_ls_restrained_S_all 1.554
_refine_ls_R_factor_all 0.2808
_refine_ls_R_factor_gt 0.2050
_refine_ls_shift/su_max 0.069
_refine_ls_shift/su_mean 0.013
_refine_ls_structure_factor_coef Fsqd
_refine_ls_weighting_details 'calc w=1/[\s^2^(Fo^2^)+(0.2000P)^2^+0.0000P] where P=(Fo^2^+2Fc^2^)/3'
_refine_ls_weighting_scheme calc
_refine_ls_wR_factor_gt 0.4817
_refine_ls_wR_factor_ref 0.5275
_reflns_number_gt 3812
_reflns_number_total 8316
_reflns_threshold_expression >2sigma(I)
_cod_data_source_file c3ce41202d.txt
_cod_data_source_block 7
_cod_original_cell_volume 2720.8(8)
_cod_database_code 7211078

loop_
_symmetry_equiv_pos_as_xyz
'x, y, z'
'-y, x, z'
'-x, -y, z'
'y, -x, z'

loop_
_atom_site_label
_atom_site_type_symbol
_atom_site_fract_x
_atom_site_fract_y
_atom_site_fract_z
_atom_site_U_iso_or_equiv
_atom_site_adp_type
_atom_site_occupancy
_atom_site_symmetry_multiplicity
_atom_site_calc_flag
_atom_site_refinement_flags
_atom_site_disorder_assembly
_atom_site_disorder_group
Cu1 Cu 0.5000 0.5000 0.3567(2) 0.0595(6) Uani 1 4 d S . .
C6 C 0.3533(5) 0.3980(5) 0.3092(11) 0.068(2) Uani 1 1 d . . .
H6 H 0.3826 0.3854 0.2311 0.082 Uiso 1 1 calc R . .
C3 C 0.2677(8) 0.4341(7) 0.5326(13) 0.090(3) Uani 1 1 d . . .
H3 H 0.2415 0.4452 0.6140 0.108 Uiso 1 1 calc R . .
C5 C 0.2794(6) 0.3585(6) 0.3343(12) 0.075(3) Uani 1 1 d . . .
H5 H 0.2619 0.3171 0.2751 0.090 Uiso 1 1 calc R . .
C4 C 0.2327(8) 0.3759(7) 0.4364(14) 0.085(3) Uani 1 1 d . . .
Cu2 Cu 0.0000 0.0000 -0.0040(8) 0.178(3) Uani 1 4 d S . .
C23 C 0.2656(10) 0.1203(10) -0.0864(18) 0.131(5) Uani 1 1 d DU . .
C21 C 0.1469(10) 0.1023(12) 0.061(2) 0.145(6) Uani 1 1 d DU . .
H21 H 0.1184 0.1163 0.1388 0.174 Uiso 1 1 calc R . .
N4 N 0.3738(8) 0.2442(8) -0.0260(14) 0.121(4) Uani 1 1 d D . .
C20 C 0.3526(11) 0.1629(8) -0.1098(18) 0.144(8) Uani 1 1 d . . .
H20A H 0.3567 0.1769 -0.2043 0.173 Uiso 1 1 calc R . .
H20B H 0.3954 0.1218 -0.0910 0.173 Uiso 1 1 calc R . .
N5 N 0.1111(11) 0.0441(13) -0.030(2) 0.171(7) Uani 1 1 d DU . .
C25 C 0.1670(10) 0.0328(12) -0.136(2) 0.151(5) Uani 1 1 d DU . .
H25 H 0.1501 -0.0070 -0.1978 0.182 Uiso 1 1 calc R . .
C24 C 0.2338(12) 0.0649(9) -0.162(3) 0.172(8) Uani 1 1 d DU . .
H24 H 0.2622 0.0486 -0.2394 0.206 Uiso 1 1 calc R . .
O3 O 0.2118(12) 0.3243(12) -0.039(2) 0.190(6) Uiso 1 1 d D . .
C15 C 0.2747(12) 0.3159(11) -0.153(3) 0.168(8) Uiso 1 1 d D . .
H15A H 0.2599 0.2679 -0.2077 0.202 Uiso 1 1 calc R . .
H15B H 0.2711 0.3650 -0.2102 0.202 Uiso 1 1 calc R . .
C14 C 0.3575(12) 0.3068(14) -0.109(3) 0.160(8) Uiso 1 1 d D . .
H14A H 0.3930 0.3008 -0.1869 0.192 Uiso 1 1 calc R . .
H14B H 0.3736 0.3582 -0.0640 0.192 Uiso 1 1 calc R . .
C13 C 0.4575(8) 0.2544(9) 0.0318(17) 0.108(4) Uiso 1 1 d D . .
H13A H 0.4989 0.2519 -0.0392 0.129 Uiso 1 1 calc R . .
H13B H 0.4617 0.3086 0.0746 0.129 Uiso 1 1 calc R . .
N3 N 0.1332(7) 0.2698(7) 0.4037(14) 0.116(5) Uani 1 1 d D . .
C7 C 0.1622(9) 0.3368(10) 0.481(2) 0.129(7) Uani 1 1 d . . .
H7A H 0.1180 0.3779 0.4866 0.155 Uiso 1 1 calc R . .
H7B H 0.1726 0.3167 0.5713 0.155 Uiso 1 1 calc R . .
O1 O 0.2987(6) 0.1683(6) 0.3839(11) 0.116(3) Uiso 1 1 d . . .
C9 C 0.2588(7) 0.1704(8) 0.4739(14) 0.090(3) Uiso 1 1 d . . .
H9A H 0.2820 0.2134 0.5315 0.108 Uiso 1 1 calc R . .
H9B H 0.2671 0.1179 0.5204 0.108 Uiso 1 1 calc R . .
C8 C 0.1645(9) 0.1853(9) 0.4708(18) 0.108(4) Uiso 1 1 d . . .
H8A H 0.1441 0.1837 0.5625 0.129 Uiso 1 1 calc R . .
H8B H 0.1389 0.1391 0.4231 0.129 Uiso 1 1 calc R . .
O2 O 0.4229(7) 0.2129(7) 0.2303(14) 0.126(4) Uiso 1 1 d . . .
C12 C 0.4727(12) 0.1944(13) 0.1224(16) 0.144(6) Uiso 1 1 d . . .
H12A H 0.5310 0.1944 0.1484 0.173 Uiso 1 1 calc R . .
H12B H 0.4588 0.1400 0.0861 0.173 Uiso 1 1 calc R . .
C22 C 0.2187(8) 0.1360(11) 0.0356(19) 0.129(5) Uani 1 1 d DU . .
H22 H 0.2413 0.1721 0.0992 0.155 Uiso 1 1 calc R . .
C10 C 0.3874(9) 0.1616(9) 0.4001(16) 0.113(5) Uiso 1 1 d . . .
H10A H 0.4044 0.2137 0.4413 0.136 Uiso 1 1 calc R . .
H10B H 0.3954 0.1190 0.4680 0.136 Uiso 1 1 calc R . .
C11 C 0.4393(10) 0.1475(11) 0.3162(16) 0.126(5) Uiso 1 1 d . . .
H11A H 0.4307 0.0939 0.2733 0.152 Uiso 1 1 calc R . .
H11B H 0.4954 0.1503 0.3526 0.152 Uiso 1 1 calc R . .
S3 S 0.5000 0.0000 0.6829(11) 0.145(3) Uani 1 2 d S A 2
C27 C 0.5000 0.0000 0.838(2) 0.110(6) Uani 1 2 d S A 2
N7 N 0.5000 0.0000 0.963(7) 0.36(4) Uani 1 2 d SU A 2
N2 N 0.3835(4) 0.4528(4) 0.3920(8) 0.065(2) Uani 1 1 d . . .
S2 S 0.0000 0.0000 0.4946(6) 0.0740(14) Uani 1 4 d S . .
S1 S 0.5000 0.5000 -0.1420(13) 0.146(3) Uani 1 4 d S . .
C2 C 0.3430(5) 0.4726(6) 0.4969(11) 0.070(2) Uani 1 1 d . . .
H2 H 0.3641 0.5144 0.5522 0.084 Uiso 1 1 calc R . .
N1 N 0.5000 0.5000 0.156(2) 0.073(4) Uani 1 4 d SD . .
C26 C 0.0000 0.0000 0.341(2) 0.081(5) Uani 1 4 d S . .
N6 N 0.0000 0.0000 0.214(3) 0.190(19) Uani 1 4 d S . .
C17 C 0.0784(18) 0.328(2) 0.020(4) 0.195(11) Uiso 1 1 d . . .
H17A H 0.0572 0.3842 0.0328 0.234 Uiso 1 1 calc R . .
H17B H 0.0325 0.2984 -0.0222 0.234 Uiso 1 1 calc R . .
O4 O 0.0742(10) 0.3003(10) 0.1374(18) 0.165(6) Uiso 1 1 d D . .
C1 C 0.5000 0.5000 0.039(3) 0.18(3) Uani 1 4 d SD . .
C16 C 0.1358(13) 0.3416(17) -0.102(3) 0.179(10) Uiso 1 1 d D . .
H16A H 0.1240 0.3028 -0.1743 0.215 Uiso 1 1 calc R . .
H16B H 0.1333 0.3984 -0.1355 0.215 Uiso 1 1 calc R . .
C19 C 0.0446(8) 0.2675(10) 0.3951(15) 0.118(5) Uiso 1 1 d D . .
H19A H 0.0189 0.3026 0.4628 0.141 Uiso 1 1 calc R . .
H19B H 0.0234 0.2111 0.4035 0.141 Uiso 1 1 calc R . .
C18 C 0.0317(12) 0.2999(14) 0.2628(17) 0.147(6) Uiso 1 1 d D . .
H18A H 0.0224 0.3588 0.2794 0.176 Uiso 1 1 calc R . .
H18B H -0.0226 0.2778 0.2392 0.176 Uiso 1 1 calc R . .

loop_
_atom_site_aniso_label
_atom_site_aniso_U_11
_atom_site_aniso_U_22
_atom_site_aniso_U_33
_atom_site_aniso_U_23
_atom_site_aniso_U_13
_atom_site_aniso_U_12
Cu1 0.0500(6) 0.0500(6) 0.0787(14) 0.000 0.000 0.000
C6 0.060(4) 0.061(4) 0.084(6) -0.014(4) 0.002(4) 0.002(3)
C3 0.113(8) 0.077(6) 0.080(7) -0.027(5) -0.001(6) -0.001(6)
C5 0.076(5) 0.065(4) 0.084(8) 0.009(5) 0.013(5) -0.015(4)
C4 0.088(7) 0.071(6) 0.097(8) 0.004(5) -0.010(6) -0.012(5)
Cu2 0.185(4) 0.185(4) 0.165(6) 0.000 0.000 0.000
C23 0.136(10) 0.133(10) 0.124(11) 0.074(8) 0.055(8) 0.068(8)
C21 0.106(10) 0.188(18) 0.140(14) 0.055(10) 0.040(9) 0.019(9)
N4 0.120(9) 0.106(8) 0.136(11) 0.046(8) 0.027(8) 0.028(6)
C20 0.179(16) 0.075(7) 0.18(2) 0.011(9) 0.092(15) 0.028(8)
N5 0.142(13) 0.22(2) 0.145(15) 0.033(12) 0.021(9) 0.015(10)
C25 0.169(13) 0.151(12) 0.134(11) 0.083(9) 0.036(10) 0.040(9)
C24 0.218(18) 0.077(7) 0.221(18) 0.050(9) 0.092(16) 0.014(9)
N3 0.100(7) 0.092(6) 0.157(12) -0.037(7) 0.044(7) -0.046(5)
C7 0.113(10) 0.107(10) 0.166(17) -0.036(10) 0.058(11) -0.030(8)
C22 0.089(7) 0.161(12) 0.136(11) 0.075(8) 0.034(7) 0.048(7)
S3 0.129(5) 0.137(5) 0.168(7) 0.000 0.000 0.035(4)
C27 0.18(2) 0.079(9) 0.074(14) 0.000 0.000 0.004(10)
N7 0.54(8) 0.21(4) 0.33(7) 0.000 0.000 0.06(4)
N2 0.066(4) 0.052(3) 0.076(6) 0.000(3) -0.007(3) 0.003(3)
S2 0.0634(16) 0.0634(16) 0.095(4) 0.000 0.000 0.000
S1 0.167(5) 0.167(5) 0.105(6) 0.000 0.000 0.000
C2 0.054(4) 0.064(5) 0.092(7) -0.002(4) 0.002(4) -0.005(3)
N1 0.071(6) 0.071(6) 0.079(11) 0.000 0.000 0.000
C26 0.092(7) 0.092(7) 0.058(12) 0.000 0.000 0.000
N6 0.25(3) 0.25(3) 0.071(18) 0.000 0.000 0.000
C1 0.062(9) 0.062(9) 0.43(10) 0.000 0.000 0.000

loop_
_atom_type_symbol
_atom_type_description
_atom_type_scat_dispersion_real
_atom_type_scat_dispersion_imag
_atom_type_scat_source
C C 0.0033 0.0016 'International Tables Vol C Tables 4.2.6.8 and 6.1.1.4'
H H 0.0000 0.0000 'International Tables Vol C Tables 4.2.6.8 and 6.1.1.4'
N N 0.0061 0.0033 'International Tables Vol C Tables 4.2.6.8 and 6.1.1.4'
O O 0.0106 0.0060 'International Tables Vol C Tables 4.2.6.8 and 6.1.1.4'
S S 0.1246 0.1234 'International Tables Vol C Tables 4.2.6.8 and 6.1.1.4'
Cu Cu 0.3201 1.2651 'International Tables Vol C Tables 4.2.6.8 and 6.1.1.4'

loop_
_geom_angle_atom_site_label_1
_geom_angle_atom_site_label_2
_geom_angle_atom_site_label_3
_geom_angle
_geom_angle_site_symmetry_1
_geom_angle_site_symmetry_3
N1 Cu1 N2 99.9(2) . .
N1 Cu1 N2 99.9(2) . 3_665
N2 Cu1 N2 160.3(5) . 3_665
N1 Cu1 N2 99.9(2) . 4_565
N2 Cu1 N2 88.32(8) . 4_565
N2 Cu1 N2 88.32(8) 3_665 4_565
N1 Cu1 N2 99.9(2) . 2_655
N2 Cu1 N2 88.32(8) . 2_655
N2 Cu1 N2 88.32(8) 3_665 2_655
N2 Cu1 N2 160.3(5) 4_565 2_655
N2 C6 C5 121.4(10) . .
N2 C6 H6 119.3 . .
C5 C6 H6 119.3 . .
C2 C3 C4 116.8(11) . .
C2 C3 H3 121.6 . .
C4 C3 H3 121.6 . .
C4 C5 C6 123.0(10) . .
C4 C5 H5 118.5 . .
C6 C5 H5 118.5 . .
C5 C4 C7 129.4(12) . .
C5 C4 C3 115.7(11) . .
C7 C4 C3 113.7(13) . .
N5 Cu2 N5 88.96(18) 3 4
N5 Cu2 N5 164.5(14) 3 .
N5 Cu2 N5 88.96(18) 4 .
N5 Cu2 N5 88.96(18) 3 2
N5 Cu2 N5 164.5(14) 4 2
N5 Cu2 N5 88.96(18) . 2
N5 Cu2 N6 97.8(7) 3 .
N5 Cu2 N6 97.8(7) 4 .
N5 Cu2 N6 97.8(7) . .
N5 Cu2 N6 97.8(7) 2 .
C24 C23 C22 114(2) . .
C24 C23 C20 124.9(15) . .
C22 C23 C20 121(2) . .
C22 C21 N5 121(2) . .
C22 C21 H21 119.6 . .
N5 C21 H21 119.6 . .
C14 N4 C13 109.7(13) . .
C14 N4 C20 104.8(16) . .
C13 N4 C20 119.6(11) . .
C23 C20 N4 118.1(13) . .
C23 C20 H20A 107.8 . .
N4 C20 H20A 107.8 . .
C23 C20 H20B 107.8 . .
N4 C20 H20B 107.8 . .
H20A C20 H20B 107.1 . .
C25 N5 C21 107.7(19) . .
C25 N5 Cu2 130(2) . .
C21 N5 Cu2 121.8(15) . .
C24 C25 N5 133(3) . .
C24 C25 H25 113.7 . .
N5 C25 H25 113.7 . .
C23 C24 C25 121(3) . .
C23 C24 H24 119.4 . .
C25 C24 H24 119.4 . .
C16 O3 C15 104.7(19) . .
C14 C15 O3 113(2) . .
C14 C15 H15A 108.9 . .
O3 C15 H15A 108.9 . .
C14 C15 H15B 108.9 . .
O3 C15 H15B 109.0 . .
H15A C15 H15B 107.8 . .
N4 C14 C15 117.4(19) . .
N4 C14 H14A 107.9 . .
C15 C14 H14A 108.0 . .
N4 C14 H14B 107.9 . .
C15 C14 H14B 107.9 . .
H14A C14 H14B 107.2 . .
C12 C13 N4 110.4(13) . .
C12 C13 H13A 109.6 . .
N4 C13 H13A 109.6 . .
C12 C13 H13B 109.6 . .
N4 C13 H13B 109.6 . .
H13A C13 H13B 108.1 . .
C7 N3 C19 112.6(11) . .
C7 N3 C8 108.5(15) . .
C19 N3 C8 108.6(9) . .
C4 C7 N3 116.7(13) . .
C4 C7 H7A 108.1 . .
N3 C7 H7A 108.1 . .
C4 C7 H7B 108.1 . .
N3 C7 H7B 108.2 . .
H7A C7 H7B 107.3 . .
C9 O1 C10 119.1(13) . .
O1 C9 C8 124.2(13) . .
O1 C9 H9A 106.3 . .
C8 C9 H9A 106.3 . .
O1 C9 H9B 106.3 . .
C8 C9 H9B 106.3 . .
H9A C9 H9B 106.4 . .
C9 C8 N3 116.9(11) . .
C9 C8 H8A 108.1 . .
N3 C8 H8A 108.1 . .
C9 C8 H8B 108.1 . .
N3 C8 H8B 108.0 . .
H8A C8 H8B 107.3 . .
C11 O2 C12 102.1(12) . .
C13 C12 O2 105.4(17) . .
C13 C12 H12A 110.7 . .
O2 C12 H12A 110.7 . .
C13 C12 H12B 110.7 . .
O2 C12 H12B 110.7 . .
H12A C12 H12B 108.8 . .
C21 C22 C23 123(2) . .
C21 C22 H22 118.4 . .
C23 C22 H22 118.4 . .
C11 C10 O1 128.6(17) . .
C11 C10 H10A 105.1 . .
O1 C10 H10A 105.2 . .
C11 C10 H10B 105.2 . .
O1 C10 H10B 105.2 . .
H10A C10 H10B 105.9 . .
C10 C11 O2 99.0(13) . .
C10 C11 H11A 111.9 . .
O2 C11 H11A 111.9 . .
C10 C11 H11B 112.0 . .
O2 C11 H11B 112.0 . .
H11A C11 H11B 109.7 . .
N7 C27 S3 180.000(14) . .
C2 N2 C6 120.1(8) . .
C2 N2 Cu1 121.0(6) . .
C6 N2 Cu1 118.8(7) . .
N2 C2 C3 122.5(9) . .
N2 C2 H2 118.8 . .
C3 C2 H2 118.8 . .
C1 N1 Cu1 180.000(4) . .
N6 C26 S2 180.000(2) . .
C26 N6 Cu2 180.000(2) . .
O4 C17 C16 145(3) . .
O4 C17 H17A 100.7 . .
C16 C17 H17A 100.6 . .
O4 C17 H17B 100.7 . .
C16 C17 H17B 100.7 . .
H17A C17 H17B 104.4 . .
C17 O4 C18 148(2) . .
N1 C1 S1 180.000(4) . .
O3 C16 C17 98(2) . .
O3 C16 H16A 112.2 . .
C17 C16 H16A 112.1 . .
O3 C16 H16B 112.2 . .
C17 C16 H16B 112.2 . .
H16A C16 H16B 109.8 . .
N3 C19 C18 100.9(14) . .
N3 C19 H19A 111.6 . .
C18 C19 H19A 111.6 . .
N3 C19 H19B 111.6 . .
C18 C19 H19B 111.6 . .
H19A C19 H19B 109.4 . .
C19 C18 O4 137.8(18) . .
C19 C18 H18A 102.6 . .
O4 C18 H18A 102.7 . .
C19 C18 H18B 102.7 . .
O4 C18 H18B 102.7 . .
H18A C18 H18B 105.0 . .

loop_
_geom_bond_atom_site_label_1
_geom_bond_atom_site_label_2
_geom_bond_distance
_geom_bond_site_symmetry_2
Cu1 N1 2.04(2) .
Cu1 N2 2.089(7) .
Cu1 N2 2.089(7) 3_665
Cu1 N2 2.089(7) 4_565
Cu1 N2 2.089(7) 2_655
C6 N2 1.324(12) .
C6 C5 1.395(13) .
C6 H6 0.9500 .
C3 C2 1.431(16) .
C3 C4 1.479(16) .
C3 H3 0.9500 .
C5 C4 1.320(17) .
C5 H5 0.9500 .
C4 C7 1.394(17) .
Cu2 N5 1.974(19) 3
Cu2 N5 1.974(19) 4
Cu2 N5 1.974(19) .
Cu2 N5 1.974(19) 2
Cu2 N6 2.22(4) .
C23 C24 1.30(3) .
C23 C22 1.48(2) .
C23 C20 1.60(2) .
C21 C22 1.32(2) .
C21 N5 1.45(3) .
C21 H21 0.9500 .
N4 C14 1.35(2) .
N4 C13 1.501(14) .
N4 C20 1.62(2) .
C20 H20A 0.9900 .
C20 H20B 0.9900 .
N5 C25 1.42(3) .
C25 C24 1.243(16) .
C25 H25 0.9500 .
C24 H24 0.9500 .
O3 C16 1.430(17) .
O3 C15 1.56(3) .
C15 C14 1.438(17) .
C15 H15A 0.9900 .
C15 H15B 0.9900 .
C14 H14A 0.9900 .
C14 H14B 0.9900 .
C13 C12 1.37(2) .
C13 H13A 0.9900 .
C13 H13B 0.9900 .
N3 C7 1.430(17) .
N3 C19 1.453(14) .
N3 C8 1.63(2) .
C7 H7A 0.9900 .
C7 H7B 0.9900 .
O1 C9 1.124(15) .
O1 C10 1.465(17) .
C9 C8 1.563(18) .
C9 H9A 0.9900 .
C9 H9B 0.9900 .
C8 H8A 0.9900 .
C8 H8B 0.9900 .
O2 C11 1.41(2) .
O2 C12 1.40(2) .
C12 H12A 0.9900 .
C12 H12B 0.9900 .
C22 H22 0.9500 .
C10 C11 1.225(13) .
C10 H10A 0.9900 .
C10 H10B 0.9900 .
C11 H11A 0.9900 .
C11 H11B 0.9900 .
S3 C27 1.57(2) .
C27 N7 1.28(7) .
N2 C2 1.296(13) .
S2 C26 1.56(3) .
S1 C1 1.84(3) .
C2 H2 0.9500 .
N1 C1 1.19(2) .
C26 N6 1.29(4) .
C17 O4 1.28(4) .
C17 C16 1.57(4) .
C17 H17A 0.9900 .
C17 H17B 0.9900 .
O4 C18 1.451(16) .
C16 H16A 0.9900 .
C16 H16B 0.9900 .
C19 C18 1.460(13) .
C19 H19A 0.9900 .
C19 H19B 0.9900 .
C18 H18A 0.9900 .
C18 H18B 0.9900 .
